data_7022624
loop_
_publ_author_name
'Le\~nero, Karina Q Almeida'
'Guari, Yannick'
'Kamer, Paul C. J.'
'van Leeuwen, Piet W. N. M.'
'Donnadieu, Bruno'
'Sabo-Etienne, Sylviane'
'Chaudret, Bruno'
'Lutz, Martin'
'Spek, Anthony L.'

_publ_section_title
;
 Heterolytic activation of dihydrogen by platinum and palladium complexes.
;
_journal_issue 18
_journal_name_full 'Dalton transactions (Cambridge, England : 2003)'
_journal_page_first 6495
_journal_page_last 6512
_journal_paper_doi 10.1039/c3dt32395a
_journal_volume 42
_journal_year 2013
_chemical_formula_moiety 'C56 H46 N O P3 Pt, 2(C F3 O3 S), 0.5(H2 O)'
_chemical_formula_sum 'C58 H47 F6 N O7.5 P3 Pt S2'
_chemical_formula_weight 1344.09
_space_group_IT_number 15
_symmetry_cell_setting monoclinic
_symmetry_space_group_name_Hall '-C 2yc'
_symmetry_space_group_name_H-M 'C 1 2/c 1'
_atom_sites_solution_hydrogens difmap
_atom_sites_solution_primary heavy
_atom_sites_solution_secondary difmap
_audit_creation_method SHELXL-97
_cell_angle_alpha 90.00
_cell_angle_beta 121.1613(4)
_cell_angle_gamma 90.00
_cell_formula_units_Z 8
_cell_length_a 42.7622(4)
_cell_length_b 12.1609(1)
_cell_length_c 23.9955(2)
_cell_measurement_temperature 150(2)
_cell_volume 10677.86(17)
_computing_cell_refinement 'DENZO 1.11.0'
_computing_data_collection 'Nonius COLLECT'
_computing_data_reduction 'DENZO 1.11.0'
_computing_structure_refinement 'SHELXL-97 (Sheldrick, 1997)'
_computing_structure_solution 'DIRDIF-97 (Beurskens et al., 1997)'
_diffrn_ambient_temperature 150(2)
_diffrn_measured_fraction_theta_full 1.000
_diffrn_measured_fraction_theta_max 1.000
_diffrn_measurement_device_type 'Nonius KappaCCD'
_diffrn_radiation_monochromator graphite
_diffrn_radiation_source 'rotating anode'
_diffrn_radiation_type MoK\a
_diffrn_radiation_wavelength 0.71073
_diffrn_reflns_av_R_equivalents 0.0659
_diffrn_reflns_av_sigmaI/netI 0.0335
_diffrn_reflns_limit_h_max 55
_diffrn_reflns_limit_h_min -55
_diffrn_reflns_limit_k_max 15
_diffrn_reflns_limit_k_min -15
_diffrn_reflns_limit_l_max 31
_diffrn_reflns_limit_l_min -31
_diffrn_reflns_number 75526
_diffrn_reflns_theta_full 27.50
_diffrn_reflns_theta_max 27.50
_diffrn_reflns_theta_min 1.70
_exptl_absorpt_coefficient_mu 2.874
_exptl_absorpt_correction_T_max 0.73
_exptl_absorpt_correction_T_min 0.58
_exptl_absorpt_correction_type multi-scan
_exptl_crystal_colour colourless
_exptl_crystal_density_diffrn 1.672
_exptl_crystal_density_method 'not measured'
_exptl_crystal_description plate
_exptl_crystal_F_000 5368
_exptl_crystal_size_max 0.46
_exptl_crystal_size_mid 0.22
_exptl_crystal_size_min 0.11
_refine_diff_density_max 0.892
_refine_diff_density_min -0.889
_refine_diff_density_rms 0.080
_refine_ls_extinction_method none
_refine_ls_goodness_of_fit_ref 1.007
_refine_ls_hydrogen_treatment mixed
_refine_ls_matrix_type full
_refine_ls_number_parameters 714
_refine_ls_number_reflns 12260
_refine_ls_number_restraints 0
_refine_ls_restrained_S_all 1.007
_refine_ls_R_factor_all 0.0274
_refine_ls_R_factor_gt 0.0224
_refine_ls_shift/su_max 0.010
_refine_ls_shift/su_mean 0.000
_refine_ls_structure_factor_coef Fsqd
_refine_ls_weighting_details 'calc w=1/[\s^2^(Fo^2^)+(0.0254P)^2^+14.2472P] where P=(Fo^2^+2Fc^2^)/3'
_refine_ls_weighting_scheme calc
_refine_ls_wR_factor_gt 0.0538
_refine_ls_wR_factor_ref 0.0562
_reflns_number_gt 11007
_reflns_number_total 12260
_reflns_threshold_expression I>2\s(I)
_cod_data_source_file c3dt32395a.txt
_cod_data_source_block trans1d
_cod_original_cell_volume 10677.85(16)
_cod_original_sg_symbol_H-M 'C 2/c'
_cod_original_formula_sum 'C58 H47 F6 N O7.50 P3 Pt S2'
_cod_database_code 7022624

loop_
_symmetry_equiv_pos_as_xyz
'x, y, z'
'-x, y, -z+1/2'
'x+1/2, y+1/2, z'
'-x+1/2, y+1/2, -z+1/2'
'-x, -y, -z'
'x, -y, z-1/2'
'-x+1/2, -y+1/2, -z'
'x+1/2, -y+1/2, z-1/2'

loop_
_atom_site_label
_atom_site_type_symbol
_atom_site_fract_x
_atom_site_fract_y
_atom_site_fract_z
_atom_site_U_iso_or_equiv
_atom_site_adp_type
_atom_site_occupancy
_atom_site_symmetry_multiplicity
_atom_site_calc_flag
_atom_site_refinement_flags
Pt1 Pt 0.624188(2) 0.538845(6) 0.465332(4) 0.01342(3) Uani 1 1 d .
P2 P 0.669169(16) 0.63235(4) 0.46494(3) 0.01777(11) Uani 1 1 d .
P3 P 0.624508(15) 0.63680(4) 0.54845(2) 0.01458(10) Uani 1 1 d .
P4 P 0.606716(15) 0.42446(4) 0.37782(2) 0.01440(10) Uani 1 1 d .
C5 C 0.60399(6) 0.53531(16) 0.57528(10) 0.0163(4) Uani 1 1 d .
C6 C 0.60494(7) 0.54657(18) 0.63402(11) 0.0226(5) Uani 1 1 d .
H1 H 0.6188 0.6039 0.6634 0.027 Uiso 1 1 calc R
C7 C 0.58557(7) 0.47396(19) 0.64925(12) 0.0263(5) Uani 1 1 d .
H2 H 0.5867 0.4798 0.6898 0.032 Uiso 1 1 calc R
C8 C 0.56450(7) 0.39280(19) 0.60533(11) 0.0236(5) Uani 1 1 d .
H3 H 0.5508 0.3450 0.6160 0.028 Uiso 1 1 calc R
C9 C 0.56267(6) 0.37843(17) 0.54602(10) 0.0170(4) Uani 1 1 d .
C10 C 0.58354(6) 0.45025(16) 0.53343(10) 0.0152(4) Uani 1 1 d .
O11 O 0.58400(4) 0.44204(11) 0.47473(7) 0.0150(3) Uani 1 1 d .
C12 C 0.57083(6) 0.34268(16) 0.43828(10) 0.0153(4) Uani 1 1 d .
C13 C 0.54792(6) 0.27347(17) 0.44675(10) 0.0180(4) Uani 1 1 d .
C14 C 0.53477(7) 0.18133(19) 0.40614(11) 0.0259(5) Uani 1 1 d .
H4 H 0.5177 0.1345 0.4085 0.031 Uiso 1 1 calc R
C15 C 0.54583(7) 0.1561(2) 0.36259(12) 0.0291(6) Uani 1 1 d .
H5 H 0.5371 0.0912 0.3369 0.035 Uiso 1 1 calc R
C16 C 0.56954(7) 0.22557(18) 0.35660(11) 0.0234(5) Uani 1 1 d .
H6 H 0.5777 0.2076 0.3276 0.028 Uiso 1 1 calc R
C17 C 0.58153(6) 0.32231(17) 0.39332(10) 0.0168(4) Uani 1 1 d .
C18 C 0.53691(6) 0.29434(17) 0.49682(10) 0.0183(4) Uani 1 1 d .
C19 C 0.49760(7) 0.3407(2) 0.46261(12) 0.0281(5) Uani 1 1 d .
H7 H 0.4898 0.3479 0.4943 0.042 Uiso 1 1 calc R
H8 H 0.4810 0.2906 0.4277 0.042 Uiso 1 1 calc R
H9 H 0.4970 0.4130 0.4441 0.042 Uiso 1 1 calc R
C20 C 0.53848(7) 0.18505(19) 0.53081(12) 0.0269(5) Uani 1 1 d .
H10 H 0.5629 0.1527 0.5496 0.040 Uiso 1 1 calc R
H11 H 0.5202 0.1341 0.4989 0.040 Uiso 1 1 calc R
H12 H 0.5333 0.1989 0.5655 0.040 Uiso 1 1 calc R
C21 C 0.59109(6) 0.74595(17) 0.51532(11) 0.0189(4) Uani 1 1 d .
C22 C 0.58471(7) 0.81264(19) 0.55602(12) 0.0250(5) Uani 1 1 d .
H13 H 0.5991 0.8043 0.6020 0.030 Uiso 1 1 calc R
C23 C 0.55723(7) 0.8908(2) 0.52884(14) 0.0312(6) Uani 1 1 d .
H14 H 0.5530 0.9370 0.5562 0.037 Uiso 1 1 calc R
C24 C 0.53590(7) 0.9019(2) 0.46192(14) 0.0327(6) Uani 1 1 d .
H15 H 0.5170 0.9553 0.4436 0.039 Uiso 1 1 calc R
C25 C 0.54188(7) 0.8361(2) 0.42141(13) 0.0344(6) Uani 1 1 d .
H16 H 0.5271 0.8441 0.3755 0.041 Uiso 1 1 calc R
C26 C 0.56960(7) 0.7582(2) 0.44809(11) 0.0272(5) Uani 1 1 d .
H17 H 0.5739 0.7132 0.4204 0.033 Uiso 1 1 calc R
C27 C 0.66459(6) 0.68719(17) 0.62094(10) 0.0168(4) Uani 1 1 d .
C28 C 0.67260(7) 0.79936(19) 0.62962(12) 0.0265(5) Uani 1 1 d .
H18 H 0.6560 0.8511 0.5988 0.032 Uiso 1 1 calc R
C29 C 0.70516(7) 0.8347(2) 0.68395(13) 0.0372(6) Uani 1 1 d .
H19 H 0.7107 0.9110 0.6903 0.045 Uiso 1 1 calc R
C30 C 0.72933(7) 0.7600(2) 0.72839(12) 0.0342(6) Uani 1 1 d .
H20 H 0.7517 0.7848 0.7647 0.041 Uiso 1 1 calc R
C31 C 0.72118(7) 0.6490(2) 0.72040(12) 0.0308(6) Uani 1 1 d .
H21 H 0.7378 0.5980 0.7518 0.037 Uiso 1 1 calc R
C32 C 0.68889(6) 0.6115(2) 0.66674(11) 0.0228(5) Uani 1 1 d .
H22 H 0.6834 0.5352 0.6613 0.027 Uiso 1 1 calc R
C33 C 0.57238(6) 0.48695(18) 0.30165(10) 0.0181(4) Uani 1 1 d .
C34 C 0.56813(7) 0.6007(2) 0.29745(11) 0.0262(5) Uani 1 1 d .
H23 H 0.5847 0.6454 0.3331 0.031 Uiso 1 1 calc R
C35 C 0.53978(8) 0.6494(2) 0.24157(13) 0.0390(7) Uani 1 1 d .
H24 H 0.5375 0.7272 0.2386 0.047 Uiso 1 1 calc R
C36 C 0.51503(8) 0.5842(3) 0.19045(13) 0.0413(7) Uani 1 1 d .
H25 H 0.4953 0.6172 0.1528 0.050 Uiso 1 1 calc R
C37 C 0.51888(8) 0.4708(3) 0.19386(12) 0.0365(7) Uani 1 1 d .
H26 H 0.5018 0.4266 0.1584 0.044 Uiso 1 1 calc R
C38 C 0.54755(7) 0.4217(2) 0.24883(11) 0.0265(5) Uani 1 1 d .
H27 H 0.5504 0.3440 0.2507 0.032 Uiso 1 1 calc R
C39 C 0.64022(6) 0.35165(17) 0.36800(10) 0.0187(4) Uani 1 1 d .
C40 C 0.66814(7) 0.2979(2) 0.42268(12) 0.0291(5) Uani 1 1 d .
H28 H 0.6681 0.2962 0.4622 0.035 Uiso 1 1 calc R
C41 C 0.69596(8) 0.2472(2) 0.41870(15) 0.0409(7) Uani 1 1 d .
H29 H 0.7150 0.2103 0.4556 0.049 Uiso 1 1 calc R
C42 C 0.69596(9) 0.2502(2) 0.36068(16) 0.0434(7) Uani 1 1 d .
H30 H 0.7155 0.2175 0.3585 0.052 Uiso 1 1 calc R
C43 C 0.66777(8) 0.3004(2) 0.30653(14) 0.0390(7) Uani 1 1 d .
H31 H 0.6676 0.3004 0.2668 0.047 Uiso 1 1 calc R
C44 C 0.63964(7) 0.3510(2) 0.30948(12) 0.0275(5) Uani 1 1 d .
H32 H 0.6201 0.3850 0.2719 0.033 Uiso 1 1 calc R
C45 C 0.67752(7) 0.61146(18) 0.39817(11) 0.0222(5) Uani 1 1 d .
C46 C 0.65572(8) 0.6631(2) 0.33822(11) 0.0294(5) Uani 1 1 d .
H33 H 0.6353 0.7058 0.3306 0.035 Uiso 1 1 calc R
C47 C 0.66410(9) 0.6516(2) 0.28949(12) 0.0378(7) Uani 1 1 d .
H34 H 0.6494 0.6871 0.2487 0.045 Uiso 1 1 calc R
C48 C 0.69350(9) 0.5895(3) 0.30002(14) 0.0420(7) Uani 1 1 d .
H35 H 0.6992 0.5831 0.2668 0.050 Uiso 1 1 calc R
C49 C 0.71470(9) 0.5363(2) 0.35870(15) 0.0412(7) Uani 1 1 d .
H36 H 0.7348 0.4925 0.3656 0.049 Uiso 1 1 calc R
C50 C 0.70674(8) 0.5466(2) 0.40804(13) 0.0310(6) Uani 1 1 d .
H37 H 0.7213 0.5093 0.4483 0.037 Uiso 1 1 calc R
C51 C 0.71196(6) 0.59520(18) 0.53723(10) 0.0211(5) Uani 1 1 d .
C52 C 0.74396(8) 0.6520(2) 0.55458(14) 0.0388(7) Uani 1 1 d .
H38 H 0.7434 0.7134 0.5296 0.047 Uiso 1 1 calc R
C53 C 0.77655(8) 0.6190(3) 0.60804(15) 0.0465(8) Uani 1 1 d .
H39 H 0.7984 0.6573 0.6192 0.056 Uiso 1 1 calc R
C54 C 0.77787(8) 0.5314(2) 0.64564(14) 0.0362(6) Uani 1 1 d .
H40 H 0.8003 0.5106 0.6832 0.043 Uiso 1 1 calc R
C55 C 0.74623(7) 0.4740(2) 0.62825(13) 0.0324(6) Uani 1 1 d .
H41 H 0.7470 0.4128 0.6535 0.039 Uiso 1 1 calc R
C56 C 0.71329(7) 0.5053(2) 0.57399(11) 0.0232(5) Uani 1 1 d .
H42 H 0.6916 0.4652 0.5620 0.028 Uiso 1 1 calc R
C57 C 0.66190(7) 0.78094(18) 0.46491(11) 0.0227(5) Uani 1 1 d .
C58 C 0.68590(9) 0.8526(2) 0.51268(14) 0.0394(7) Uani 1 1 d .
H43 H 0.7082 0.8270 0.5489 0.047 Uiso 1 1 calc R
C59 C 0.67641(12) 0.9638(2) 0.50610(17) 0.0513(9) Uani 1 1 d .
H44 H 0.6922 1.0156 0.5379 0.062 Uiso 1 1 calc R
C60 C 0.64405(11) 0.9971(2) 0.45337(18) 0.0525(9) Uani 1 1 d .
H45 H 0.6370 1.0723 0.4483 0.063 Uiso 1 1 calc R
C61 C 0.62158(10) 0.9197(2) 0.40722(16) 0.0469(8) Uani 1 1 d .
H46 H 0.5993 0.9437 0.3703 0.056 Uiso 1 1 calc R
N62 N 0.63010(7) 0.81222(18) 0.41282(11) 0.0362(5) Uani 1 1 d .
S63 S 0.176126(17) 0.24739(5) 0.10559(3) 0.02458(12) Uani 1 1 d .
O64 O 0.18750(5) 0.16116(14) 0.15339(8) 0.0320(4) Uani 1 1 d .
O65 O 0.20554(6) 0.30774(16) 0.10741(10) 0.0417(5) Uani 1 1 d .
O66 O 0.14674(6) 0.21745(19) 0.04150(9) 0.0474(5) Uani 1 1 d .
C67 C 0.15547(8) 0.3465(2) 0.13395(13) 0.0323(6) Uani 1 1 d .
F68 F 0.12876(5) 0.30155(14) 0.13885(8) 0.0434(4) Uani 1 1 d .
F69 F 0.18014(5) 0.38465(15) 0.19291(9) 0.0537(5) Uani 1 1 d .
F70 F 0.14130(6) 0.43232(15) 0.09368(10) 0.0594(5) Uani 1 1 d .
S71 S 0.063058(19) 0.56154(7) 0.20581(3) 0.03909(17) Uani 1 1 d .
O72 O 0.05472(7) 0.5254(2) 0.25415(11) 0.0637(8) Uani 1 1 d .
O73 O 0.04122(6) 0.5129(2) 0.14282(10) 0.0554(6) Uani 1 1 d .
O74 O 0.06915(7) 0.6771(2) 0.20550(13) 0.0717(8) Uani 1 1 d .
C75 C 0.10805(9) 0.5041(3) 0.23624(16) 0.0462(7) Uani 1 1 d .
F76 F 0.12107(6) 0.52955(19) 0.19836(12) 0.0705(7) Uani 1 1 d .
F77 F 0.13159(6) 0.5402(2) 0.29619(11) 0.0778(8) Uani 1 1 d .
F78 F 0.10761(8) 0.39496(19) 0.23860(13) 0.0878(8) Uani 1 1 d .
O79 O 0.0000 0.3899(3) 0.2500 0.0653(11) Uani 1 2 d S
H47 H 0.0160(11) 0.436(3) 0.246(2) 0.071(12) Uiso 1 1 d .

loop_
_atom_site_aniso_label
_atom_site_aniso_U_11
_atom_site_aniso_U_22
_atom_site_aniso_U_33
_atom_site_aniso_U_23
_atom_site_aniso_U_13
_atom_site_aniso_U_12
Pt1 0.01700(5) 0.01299(4) 0.01110(4) -0.00208(3) 0.00787(4) -0.00356(3)
P2 0.0225(3) 0.0177(3) 0.0155(3) -0.0020(2) 0.0115(2) -0.0067(2)
P3 0.0176(3) 0.0138(2) 0.0121(2) -0.00247(19) 0.0075(2) -0.0020(2)
P4 0.0183(3) 0.0142(2) 0.0122(2) -0.00205(19) 0.0089(2) -0.0028(2)
C5 0.0193(11) 0.0168(10) 0.0156(10) -0.0001(8) 0.0111(9) -0.0006(8)
C6 0.0284(13) 0.0233(11) 0.0197(11) -0.0072(8) 0.0150(10) -0.0052(9)
C7 0.0343(14) 0.0318(13) 0.0191(11) -0.0037(9) 0.0182(11) -0.0045(10)
C8 0.0298(13) 0.0251(12) 0.0233(11) -0.0014(9) 0.0189(11) -0.0055(10)
C9 0.0173(10) 0.0182(10) 0.0167(10) -0.0005(8) 0.0096(9) 0.0008(8)
C10 0.0196(11) 0.0165(10) 0.0113(9) 0.0006(7) 0.0092(9) 0.0030(8)
O11 0.0197(8) 0.0146(7) 0.0133(7) -0.0034(5) 0.0105(6) -0.0055(6)
C12 0.0162(10) 0.0133(9) 0.0135(9) -0.0037(7) 0.0056(8) -0.0030(8)
C13 0.0189(11) 0.0182(10) 0.0170(10) -0.0005(8) 0.0094(9) -0.0029(8)
C14 0.0332(14) 0.0217(11) 0.0283(12) -0.0060(9) 0.0198(11) -0.0134(10)
C15 0.0420(15) 0.0223(12) 0.0286(13) -0.0101(10) 0.0222(12) -0.0145(10)
C16 0.0336(13) 0.0205(11) 0.0221(11) -0.0081(9) 0.0187(11) -0.0082(9)
C17 0.0202(11) 0.0164(10) 0.0139(10) -0.0013(8) 0.0088(9) -0.0034(8)
C18 0.0203(11) 0.0185(10) 0.0188(10) -0.0002(8) 0.0121(9) -0.0047(8)
C19 0.0224(12) 0.0332(13) 0.0293(13) -0.0029(10) 0.0139(11) -0.0005(10)
C20 0.0363(14) 0.0231(12) 0.0275(12) 0.0021(9) 0.0208(11) -0.0060(10)
C21 0.0174(11) 0.0150(10) 0.0221(11) 0.0007(8) 0.0087(9) -0.0019(8)
C22 0.0266(12) 0.0218(11) 0.0259(12) -0.0017(9) 0.0131(10) 0.0011(9)
C23 0.0325(14) 0.0202(11) 0.0478(16) -0.0013(11) 0.0257(13) 0.0028(10)
C24 0.0232(13) 0.0215(12) 0.0515(17) 0.0104(11) 0.0179(12) 0.0043(10)
C25 0.0274(14) 0.0324(14) 0.0296(13) 0.0125(11) 0.0050(11) 0.0034(11)
C26 0.0297(13) 0.0257(12) 0.0213(11) 0.0013(9) 0.0097(11) 0.0016(10)
C27 0.0166(10) 0.0208(10) 0.0127(9) -0.0043(8) 0.0074(9) -0.0021(8)
C28 0.0238(12) 0.0192(11) 0.0285(12) -0.0049(9) 0.0080(10) -0.0026(9)
C29 0.0302(14) 0.0270(13) 0.0412(15) -0.0154(11) 0.0092(13) -0.0084(11)
C30 0.0218(13) 0.0455(16) 0.0244(12) -0.0152(11) 0.0043(11) -0.0063(11)
C31 0.0231(13) 0.0428(15) 0.0207(12) 0.0028(10) 0.0072(10) 0.0048(11)
C32 0.0236(12) 0.0248(11) 0.0194(11) 0.0008(9) 0.0107(10) 0.0014(9)
C33 0.0176(11) 0.0241(11) 0.0146(10) 0.0005(8) 0.0096(9) 0.0012(8)
C34 0.0344(14) 0.0274(12) 0.0203(11) 0.0036(9) 0.0164(11) 0.0070(10)
C35 0.0497(18) 0.0423(16) 0.0285(14) 0.0142(12) 0.0228(14) 0.0253(13)
C36 0.0331(15) 0.071(2) 0.0229(13) 0.0156(13) 0.0164(12) 0.0210(14)
C37 0.0233(13) 0.066(2) 0.0159(12) -0.0014(11) 0.0070(11) -0.0043(12)
C38 0.0267(13) 0.0336(13) 0.0191(11) -0.0031(10) 0.0118(10) -0.0047(10)
C39 0.0208(11) 0.0163(10) 0.0208(11) -0.0024(8) 0.0120(9) -0.0018(8)
C40 0.0304(14) 0.0278(13) 0.0282(13) 0.0040(10) 0.0145(11) 0.0041(10)
C41 0.0343(16) 0.0357(15) 0.0480(17) 0.0112(13) 0.0180(14) 0.0133(12)
C42 0.0424(17) 0.0387(16) 0.066(2) 0.0043(14) 0.0398(17) 0.0144(13)
C43 0.0456(17) 0.0452(16) 0.0432(16) -0.0005(13) 0.0352(15) 0.0076(13)
C44 0.0326(14) 0.0303(13) 0.0264(12) 0.0017(10) 0.0200(11) 0.0048(10)
C45 0.0301(13) 0.0221(11) 0.0204(11) -0.0048(9) 0.0173(10) -0.0120(9)
C46 0.0397(15) 0.0279(12) 0.0215(12) -0.0027(9) 0.0164(11) -0.0091(11)
C47 0.0569(19) 0.0390(15) 0.0201(12) -0.0048(11) 0.0218(13) -0.0172(13)
C48 0.058(2) 0.0486(17) 0.0371(16) -0.0162(13) 0.0370(16) -0.0250(15)
C49 0.0399(17) 0.0537(19) 0.0438(17) -0.0132(13) 0.0315(15) -0.0092(13)
C50 0.0296(14) 0.0392(15) 0.0284(13) -0.0061(10) 0.0179(12) -0.0077(11)
C51 0.0231(12) 0.0228(11) 0.0176(10) -0.0032(8) 0.0107(9) -0.0066(9)
C52 0.0321(15) 0.0395(15) 0.0386(15) 0.0039(12) 0.0141(13) -0.0157(12)
C53 0.0266(15) 0.0500(18) 0.0525(18) -0.0061(15) 0.0132(14) -0.0179(13)
C54 0.0211(13) 0.0475(17) 0.0313(14) -0.0056(12) 0.0075(12) 0.0019(11)
C55 0.0279(14) 0.0364(14) 0.0344(14) 0.0103(11) 0.0172(12) 0.0071(11)
C56 0.0205(12) 0.0246(11) 0.0274(12) 0.0017(10) 0.0144(10) -0.0010(9)
C57 0.0336(13) 0.0197(11) 0.0216(11) -0.0007(9) 0.0191(11) -0.0064(9)
C58 0.0547(19) 0.0254(13) 0.0334(14) -0.0065(11) 0.0194(14) -0.0103(12)
C59 0.087(3) 0.0228(14) 0.051(2) -0.0102(13) 0.041(2) -0.0156(15)
C60 0.089(3) 0.0218(14) 0.071(2) 0.0102(15) 0.058(2) 0.0072(16)
C61 0.056(2) 0.0368(16) 0.0535(19) 0.0167(14) 0.0325(17) 0.0078(14)
N62 0.0415(14) 0.0295(11) 0.0380(13) 0.0071(9) 0.0207(11) -0.0010(10)
S63 0.0254(3) 0.0261(3) 0.0189(3) -0.0011(2) 0.0091(2) 0.0012(2)
O64 0.0378(11) 0.0223(9) 0.0315(9) 0.0030(7) 0.0148(9) 0.0027(7)
O65 0.0367(11) 0.0437(11) 0.0507(12) 0.0106(9) 0.0269(10) 0.0012(9)
O66 0.0372(12) 0.0714(15) 0.0213(9) -0.0135(9) 0.0066(9) 0.0008(10)
C67 0.0343(15) 0.0259(13) 0.0369(14) 0.0013(11) 0.0184(13) 0.0018(10)
F68 0.0383(10) 0.0489(10) 0.0520(10) -0.0002(8) 0.0298(9) 0.0002(8)
F69 0.0512(11) 0.0524(11) 0.0519(11) -0.0303(9) 0.0227(9) -0.0081(9)
F70 0.0749(14) 0.0351(9) 0.0792(14) 0.0243(9) 0.0477(13) 0.0250(9)
S71 0.0247(3) 0.0562(4) 0.0288(3) -0.0183(3) 0.0084(3) 0.0062(3)
O72 0.0414(14) 0.117(2) 0.0422(13) -0.0264(13) 0.0285(12) -0.0061(13)
O73 0.0395(13) 0.0849(17) 0.0286(11) -0.0254(11) 0.0084(10) -0.0082(12)
O74 0.0684(18) 0.0451(14) 0.0784(18) -0.0168(13) 0.0216(15) 0.0176(12)
C75 0.0394(18) 0.0586(19) 0.0452(18) 0.0157(15) 0.0252(16) 0.0169(15)
F76 0.0590(14) 0.1001(18) 0.0784(15) 0.0316(12) 0.0539(13) 0.0290(12)
F77 0.0288(11) 0.131(2) 0.0487(12) 0.0187(12) 0.0023(10) -0.0013(11)
F78 0.112(2) 0.0638(14) 0.120(2) 0.0377(14) 0.0830(19) 0.0470(14)
O79 0.104(3) 0.0404(19) 0.063(2) 0.000 0.051(2) 0.000

loop_
_atom_type_symbol
_atom_type_description
_atom_type_scat_dispersion_real
_atom_type_scat_dispersion_imag
_atom_type_scat_source
C C 0.0033 0.0016 'International Tables Vol C Tables 4.2.6.8 and 6.1.1.4'
H H 0.0000 0.0000 'International Tables Vol C Tables 4.2.6.8 and 6.1.1.4'
F F 0.0171 0.0103 'International Tables Vol C Tables 4.2.6.8 and 6.1.1.4'
N N 0.0061 0.0033 'International Tables Vol C Tables 4.2.6.8 and 6.1.1.4'
O O 0.0106 0.0060 'International Tables Vol C Tables 4.2.6.8 and 6.1.1.4'
P P 0.1023 0.0942 'International Tables Vol C Tables 4.2.6.8 and 6.1.1.4'
Pt Pt -1.7033 8.3905 'International Tables Vol C Tables 4.2.6.8 and 6.1.1.4'
S S 0.1246 0.1234 'International Tables Vol C Tables 4.2.6.8 and 6.1.1.4'

loop_
_geom_angle_atom_site_label_1
_geom_angle_atom_site_label_2
_geom_angle_atom_site_label_3
_geom_angle
O11 Pt1 P2 174.70(4)
O11 Pt1 P4 82.37(4)
P2 Pt1 P4 100.222(19)
O11 Pt1 P3 80.97(4)
P2 Pt1 P3 96.895(19)
P4 Pt1 P3 162.22(2)
C51 P2 C45 104.23(11)
C51 P2 C57 109.48(11)
C45 P2 C57 104.25(10)
C51 P2 Pt1 108.29(7)
C45 P2 Pt1 119.36(7)
C57 P2 Pt1 110.78(8)
C27 P3 C21 108.39(10)
C27 P3 C5 106.36(10)
C21 P3 C5 103.79(10)
C27 P3 Pt1 125.74(7)
C21 P3 Pt1 110.38(7)
C5 P3 Pt1 99.62(7)
C39 P4 C17 106.79(10)
C39 P4 C33 110.96(10)
C17 P4 C33 103.75(10)
C39 P4 Pt1 120.86(7)
C17 P4 Pt1 100.07(7)
C33 P4 Pt1 112.20(7)
C10 C5 C6 118.76(19)
C10 C5 P3 119.24(16)
C6 C5 P3 121.66(16)
C7 C6 C5 119.7(2)
C7 C6 H1 120.1
C5 C6 H1 120.1
C6 C7 C8 119.8(2)
C6 C7 H2 120.1
C8 C7 H2 120.1
C7 C8 C9 122.5(2)
C7 C8 H3 118.8
C9 C8 H3 118.8
C10 C9 C8 116.09(19)
C10 C9 C18 122.92(18)
C8 C9 C18 120.83(19)
C9 C10 C5 123.06(19)
C9 C10 O11 120.72(18)
C5 C10 O11 116.20(18)
C10 O11 C12 117.61(15)
C10 O11 Pt1 118.57(12)
C12 O11 Pt1 118.34(12)
C13 C12 C17 123.09(19)
C13 C12 O11 120.69(18)
C17 C12 O11 116.20(18)
C12 C13 C14 116.43(19)
C12 C13 C18 123.11(19)
C14 C13 C18 120.46(19)
C15 C14 C13 122.1(2)
C15 C14 H4 118.9
C13 C14 H4 118.9
C16 C15 C14 119.8(2)
C16 C15 H5 120.1
C14 C15 H5 120.1
C15 C16 C17 119.9(2)
C15 C16 H6 120.1
C17 C16 H6 120.1
C12 C17 C16 118.47(19)
C12 C17 P4 120.46(15)
C16 C17 P4 120.83(16)
C9 C18 C13 109.26(17)
C9 C18 C20 110.70(18)
C13 C18 C20 109.10(18)
C9 C18 C19 108.61(18)
C13 C18 C19 109.71(18)
C20 C18 C19 109.44(19)
C18 C19 H7 109.5
C18 C19 H8 109.5
H7 C19 H8 109.5
C18 C19 H9 109.5
H7 C19 H9 109.5
H8 C19 H9 109.5
C18 C20 H10 109.5
C18 C20 H11 109.5
H10 C20 H11 109.5
C18 C20 H12 109.5
H10 C20 H12 109.5
H11 C20 H12 109.5
C26 C21 C22 119.8(2)
C26 C21 P3 119.13(18)
C22 C21 P3 120.94(17)
C23 C22 C21 119.6(2)
C23 C22 H13 120.2
C21 C22 H13 120.2
C24 C23 C22 120.2(2)
C24 C23 H14 119.9
C22 C23 H14 119.9
C25 C24 C23 120.6(2)
C25 C24 H15 119.7
C23 C24 H15 119.7
C24 C25 C26 119.7(2)
C24 C25 H16 120.1
C26 C25 H16 120.1
C25 C26 C21 120.1(2)
C25 C26 H17 119.9
C21 C26 H17 119.9
C28 C27 C32 120.1(2)
C28 C27 P3 120.89(17)
C32 C27 P3 118.92(16)
C29 C28 C27 119.4(2)
C29 C28 H18 120.3
C27 C28 H18 120.3
C30 C29 C28 120.5(2)
C30 C29 H19 119.7
C28 C29 H19 119.7
C29 C30 C31 120.2(2)
C29 C30 H20 119.9
C31 C30 H20 119.9
C30 C31 C32 120.5(2)
C30 C31 H21 119.8
C32 C31 H21 119.8
C31 C32 C27 119.4(2)
C31 C32 H22 120.3
C27 C32 H22 120.3
C34 C33 C38 119.1(2)
C34 C33 P4 119.75(17)
C38 C33 P4 120.80(18)
C35 C34 C33 120.6(2)
C35 C34 H23 119.7
C33 C34 H23 119.7
C36 C35 C34 119.7(3)
C36 C35 H24 120.2
C34 C35 H24 120.2
C35 C36 C37 120.4(2)
C35 C36 H25 119.8
C37 C36 H25 119.8
C36 C37 C38 120.3(3)
C36 C37 H26 119.9
C38 C37 H26 119.9
C37 C38 C33 119.9(2)
C37 C38 H27 120.1
C33 C38 H27 120.1
C44 C39 C40 120.4(2)
C44 C39 P4 122.34(18)
C40 C39 P4 117.26(17)
C41 C40 C39 119.3(2)
C41 C40 H28 120.3
C39 C40 H28 120.3
C40 C41 C42 120.1(3)
C40 C41 H29 120.0
C42 C41 H29 120.0
C43 C42 C41 120.2(3)
C43 C42 H30 119.9
C41 C42 H30 119.9
C42 C43 C44 120.6(3)
C42 C43 H31 119.7
C44 C43 H31 119.7
C43 C44 C39 119.4(2)
C43 C44 H32 120.3
C39 C44 H32 120.3
C50 C45 C46 119.6(2)
C50 C45 P2 119.65(19)
C46 C45 P2 120.74(19)
C45 C46 C47 119.6(3)
C45 C46 H33 120.2
C47 C46 H33 120.2
C48 C47 C46 120.5(3)
C48 C47 H34 119.7
C46 C47 H34 119.7
C47 C48 C49 120.1(3)
C47 C48 H35 120.0
C49 C48 H35 120.0
C48 C49 C50 120.2(3)
C48 C49 H36 119.9
C50 C49 H36 119.9
C45 C50 C49 119.9(3)
C45 C50 H37 120.1
C49 C50 H37 120.1
C56 C51 C52 119.4(2)
C56 C51 P2 119.65(17)
C52 C51 P2 120.88(19)
C53 C52 C51 120.0(3)
C53 C52 H38 120.0
C51 C52 H38 120.0
C52 C53 C54 120.9(3)
C52 C53 H39 119.6
C54 C53 H39 119.6
C53 C54 C55 119.4(3)
C53 C54 H40 120.3
C55 C54 H40 120.3
C54 C55 C56 120.3(2)
C54 C55 H41 119.9
C56 C55 H41 119.9
C51 C56 C55 120.1(2)
C51 C56 H42 120.0
C55 C56 H42 120.0
N62 C57 C58 123.7(2)
N62 C57 P2 111.72(17)
C58 C57 P2 124.6(2)
C57 C58 C59 118.0(3)
C57 C58 H43 121.0
C59 C58 H43 121.0
C60 C59 C58 119.1(3)
C60 C59 H44 120.4
C58 C59 H44 120.4
C59 C60 C61 119.2(3)
C59 C60 H45 120.4
C61 C60 H45 120.4
N62 C61 C60 122.6(3)
N62 C61 H46 118.7
C60 C61 H46 118.7
C57 N62 C61 117.4(3)
O65 S63 O64 114.70(12)
O65 S63 O66 115.31(13)
O64 S63 O66 114.50(12)
O65 S63 C67 103.70(12)
O64 S63 C67 102.33(11)
O66 S63 C67 104.02(13)
F68 C67 F70 107.3(2)
F68 C67 F69 107.1(2)
F70 C67 F69 108.0(2)
F68 C67 S63 111.55(18)
F70 C67 S63 111.89(19)
F69 C67 S63 110.83(19)
O74 S71 O73 114.98(17)
O74 S71 O72 115.09(17)
O73 S71 O72 115.10(15)
O74 S71 C75 102.88(17)
O73 S71 C75 104.09(16)
O72 S71 C75 102.18(15)
F76 C75 F78 106.4(3)
F76 C75 F77 108.2(3)
F78 C75 F77 107.6(3)
F76 C75 S71 111.7(2)
F78 C75 S71 111.5(2)
F77 C75 S71 111.1(2)

loop_
_geom_bond_atom_site_label_1
_geom_bond_atom_site_label_2
_geom_bond_distance
Pt1 O11 2.1889(14)
Pt1 P2 2.2387(5)
Pt1 P4 2.2976(5)
Pt1 P3 2.3170(5)
P2 C51 1.810(2)
P2 C45 1.831(2)
P2 C57 1.834(2)
P3 C27 1.804(2)
P3 C21 1.805(2)
P3 C5 1.815(2)
P4 C39 1.801(2)
P4 C17 1.804(2)
P4 C33 1.816(2)
C5 C10 1.391(3)
C5 C6 1.396(3)
C6 C7 1.383(3)
C6 H1 0.9500
C7 C8 1.384(3)
C7 H2 0.9500
C8 C9 1.395(3)
C8 H3 0.9500
C9 C10 1.389(3)
C9 C18 1.519(3)
C10 O11 1.423(2)
O11 C12 1.426(2)
C12 C13 1.384(3)
C12 C17 1.395(3)
C13 C14 1.398(3)
C13 C18 1.521(3)
C14 C15 1.386(3)
C14 H4 0.9500
C15 C16 1.383(3)
C15 H5 0.9500
C16 C17 1.399(3)
C16 H6 0.9500
C18 C20 1.543(3)
C18 C19 1.546(3)
C19 H7 0.9800
C19 H8 0.9800
C19 H9 0.9800
C20 H10 0.9800
C20 H11 0.9800
C20 H12 0.9800
C21 C26 1.391(3)
C21 C22 1.401(3)
C22 C23 1.384(3)
C22 H13 0.9500
C23 C24 1.383(4)
C23 H14 0.9500
C24 C25 1.381(4)
C24 H15 0.9500
C25 C26 1.388(4)
C25 H16 0.9500
C26 H17 0.9500
C27 C28 1.396(3)
C27 C32 1.397(3)
C28 C29 1.394(3)
C28 H18 0.9500
C29 C30 1.375(4)
C29 H19 0.9500
C30 C31 1.382(4)
C30 H20 0.9500
C31 C32 1.390(3)
C31 H21 0.9500
C32 H22 0.9500
C33 C34 1.392(3)
C33 C38 1.404(3)
C34 C35 1.392(3)
C34 H23 0.9500
C35 C36 1.383(4)
C35 H24 0.9500
C36 C37 1.385(4)
C36 H25 0.9500
C37 C38 1.388(4)
C37 H26 0.9500
C38 H27 0.9500
C39 C44 1.391(3)
C39 C40 1.398(3)
C40 C41 1.386(4)
C40 H28 0.9500
C41 C42 1.393(4)
C41 H29 0.9500
C42 C43 1.376(4)
C42 H30 0.9500
C43 C44 1.385(3)
C43 H31 0.9500
C44 H32 0.9500
C45 C50 1.390(4)
C45 C46 1.395(3)
C46 C47 1.396(4)
C46 H33 0.9500
C47 C48 1.374(4)
C47 H34 0.9500
C48 C49 1.379(4)
C48 H35 0.9500
C49 C50 1.397(4)
C49 H36 0.9500
C50 H37 0.9500
C51 C56 1.387(3)
C51 C52 1.390(3)
C52 C53 1.378(4)
C52 H38 0.9500
C53 C54 1.379(4)
C53 H39 0.9500
C54 C55 1.382(4)
C54 H40 0.9500
C55 C56 1.388(3)
C55 H41 0.9500
C56 H42 0.9500
C57 N62 1.341(3)
C57 C58 1.381(3)
C58 C59 1.398(4)
C58 H43 0.9500
C59 C60 1.367(5)
C59 H44 0.9500
C60 C61 1.391(5)
C60 H45 0.9500
C61 N62 1.345(4)
C61 H46 0.9500
S63 O65 1.437(2)
S63 O64 1.4402(18)
S63 O66 1.4411(19)
S63 C67 1.821(3)
C67 F68 1.325(3)
C67 F70 1.336(3)
C67 F69 1.336(3)
S71 O74 1.430(3)
S71 O73 1.430(2)
S71 O72 1.447(3)
S71 C75 1.808(3)
C75 F76 1.325(4)
C75 F78 1.329(4)
C75 F77 1.333(4)
O79 H47 0.93(4)

loop_
_geom_hbond_atom_site_label_D
_geom_hbond_atom_site_label_H
_geom_hbond_atom_site_label_A
_geom_hbond_distance_DH
_geom_hbond_distance_HA
_geom_hbond_distance_DA
_geom_hbond_angle_DHA
O79 H47 O72 0.93(4) 1.90(4) 2.821(3) 169(4)

loop_
_geom_torsion_atom_site_label_1
_geom_torsion_atom_site_label_2
_geom_torsion_atom_site_label_3
_geom_torsion_atom_site_label_4
_geom_torsion
P4 Pt1 P2 C51 -112.56(8)
P3 Pt1 P2 C51 72.27(8)
P4 Pt1 P2 C45 6.33(9)
P3 Pt1 P2 C45 -168.85(9)
P4 Pt1 P2 C57 127.37(8)
P3 Pt1 P2 C57 -47.81(8)
O11 Pt1 P3 C27 136.35(10)
P2 Pt1 P3 C27 -38.75(9)
P4 Pt1 P3 C27 156.99(10)
O11 Pt1 P3 C21 -90.66(9)
P2 Pt1 P3 C21 94.25(8)
P4 Pt1 P3 C21 -70.02(10)
O11 Pt1 P3 C5 18.06(8)
P2 Pt1 P3 C5 -157.04(7)
P4 Pt1 P3 C5 38.70(10)
O11 Pt1 P4 C39 -129.18(9)
P2 Pt1 P4 C39 46.13(8)
P3 Pt1 P4 C39 -149.75(9)
O11 Pt1 P4 C17 -12.58(8)
P2 Pt1 P4 C17 162.73(7)
P3 Pt1 P4 C17 -33.15(10)
O11 Pt1 P4 C33 96.88(9)
P2 Pt1 P4 C33 -87.81(8)
P3 Pt1 P4 C33 76.31(10)
C27 P3 C5 C10 -152.12(17)
C21 P3 C5 C10 93.64(19)
Pt1 P3 C5 C10 -20.27(18)
C27 P3 C5 C6 34.7(2)
C21 P3 C5 C6 -79.6(2)
Pt1 P3 C5 C6 166.52(18)
C10 C5 C6 C7 -0.3(3)
P3 C5 C6 C7 172.91(19)
C5 C6 C7 C8 -2.0(4)
C6 C7 C8 C9 1.9(4)
C7 C8 C9 C10 0.4(3)
C7 C8 C9 C18 -175.1(2)
C8 C9 C10 C5 -2.8(3)
C18 C9 C10 C5 172.6(2)
C8 C9 C10 O11 179.27(19)
C18 C9 C10 O11 -5.3(3)
C6 C5 C10 C9 2.8(3)
P3 C5 C10 C9 -170.58(17)
C6 C5 C10 O11 -179.19(19)
P3 C5 C10 O11 7.4(3)
C9 C10 O11 C12 -16.4(3)
C5 C10 O11 C12 165.55(18)
C9 C10 O11 Pt1 -169.89(15)
C5 C10 O11 Pt1 12.1(2)
P4 Pt1 O11 C10 166.52(13)
P3 Pt1 O11 C10 -19.72(12)
P4 Pt1 O11 C12 13.24(13)
P3 Pt1 O11 C12 -173.00(13)
C10 O11 C12 C13 20.7(3)
Pt1 O11 C12 C13 174.24(16)
C10 O11 C12 C17 -161.06(18)
Pt1 O11 C12 C17 -7.5(2)
C17 C12 C13 C14 -1.7(3)
O11 C12 C13 C14 176.41(19)
C17 C12 C13 C18 178.6(2)
O11 C12 C13 C18 -3.3(3)
C12 C13 C14 C15 4.1(4)
C18 C13 C14 C15 -176.2(2)
C13 C14 C15 C16 -2.6(4)
C14 C15 C16 C17 -1.6(4)
C13 C12 C17 C16 -2.2(3)
O11 C12 C17 C16 179.59(19)
C13 C12 C17 P4 172.21(17)
O11 C12 C17 P4 -6.0(3)
C15 C16 C17 C12 3.9(4)
C15 C16 C17 P4 -170.5(2)
C39 P4 C17 C12 141.29(18)
C33 P4 C17 C12 -101.42(19)
Pt1 P4 C17 C12 14.58(19)
C39 P4 C17 C16 -44.4(2)
C33 P4 C17 C16 72.9(2)
Pt1 P4 C17 C16 -171.14(18)
C10 C9 C18 C13 20.5(3)
C8 C9 C18 C13 -164.3(2)
C10 C9 C18 C20 140.7(2)
C8 C9 C18 C20 -44.1(3)
C10 C9 C18 C19 -99.1(2)
C8 C9 C18 C19 76.1(3)
C12 C13 C18 C9 -16.2(3)
C14 C13 C18 C9 164.1(2)
C12 C13 C18 C20 -137.4(2)
C14 C13 C18 C20 42.9(3)
C12 C13 C18 C19 102.7(2)
C14 C13 C18 C19 -76.9(3)
C27 P3 C21 C26 142.34(19)
C5 P3 C21 C26 -104.9(2)
Pt1 P3 C21 C26 1.1(2)
C27 P3 C21 C22 -42.5(2)
C5 P3 C21 C22 70.3(2)
Pt1 P3 C21 C22 176.26(16)
C26 C21 C22 C23 -0.6(4)
P3 C21 C22 C23 -175.71(18)
C21 C22 C23 C24 0.9(4)
C22 C23 C24 C25 -0.5(4)
C23 C24 C25 C26 -0.1(4)
C24 C25 C26 C21 0.5(4)
C22 C21 C26 C25 -0.1(4)
P3 C21 C26 C25 175.1(2)
C21 P3 C27 C28 -25.1(2)
C5 P3 C27 C28 -136.13(19)
Pt1 P3 C27 C28 108.67(18)
C21 P3 C27 C32 158.89(17)
C5 P3 C27 C32 47.8(2)
Pt1 P3 C27 C32 -67.38(19)
C32 C27 C28 C29 0.6(4)
P3 C27 C28 C29 -175.4(2)
C27 C28 C29 C30 0.5(4)
C28 C29 C30 C31 -1.5(4)
C29 C30 C31 C32 1.4(4)
C30 C31 C32 C27 -0.3(4)
C28 C27 C32 C31 -0.7(3)
P3 C27 C32 C31 175.33(18)
C39 P4 C33 C34 -118.32(18)
C17 P4 C33 C34 127.34(18)
Pt1 P4 C33 C34 20.2(2)
C39 P4 C33 C38 68.2(2)
C17 P4 C33 C38 -46.2(2)
Pt1 P4 C33 C38 -153.27(17)
C38 C33 C34 C35 -0.3(3)
P4 C33 C34 C35 -173.9(2)
C33 C34 C35 C36 1.8(4)
C34 C35 C36 C37 -1.8(4)
C35 C36 C37 C38 0.3(4)
C36 C37 C38 C33 1.1(4)
C34 C33 C38 C37 -1.1(3)
P4 C33 C38 C37 172.43(19)
C17 P4 C39 C44 115.5(2)
C33 P4 C39 C44 3.1(2)
Pt1 P4 C39 C44 -131.32(18)
C17 P4 C39 C40 -66.7(2)
C33 P4 C39 C40 -179.11(18)
Pt1 P4 C39 C40 46.5(2)
C44 C39 C40 C41 2.2(4)
P4 C39 C40 C41 -175.6(2)
C39 C40 C41 C42 0.1(4)
C40 C41 C42 C43 -2.1(5)
C41 C42 C43 C44 1.7(5)
C42 C43 C44 C39 0.6(4)
C40 C39 C44 C43 -2.6(4)
P4 C39 C44 C43 175.1(2)
C51 P2 C45 C50 18.2(2)
C57 P2 C45 C50 133.02(19)
Pt1 P2 C45 C50 -102.72(19)
C51 P2 C45 C46 -159.44(19)
C57 P2 C45 C46 -44.6(2)
Pt1 P2 C45 C46 79.62(19)
C50 C45 C46 C47 -1.9(3)
P2 C45 C46 C47 175.81(19)
C45 C46 C47 C48 0.4(4)
C46 C47 C48 C49 1.0(4)
C47 C48 C49 C50 -0.9(4)
C46 C45 C50 C49 1.9(4)
P2 C45 C50 C49 -175.8(2)
C48 C49 C50 C45 -0.5(4)
C45 P2 C51 C56 -115.5(2)
C57 P2 C51 C56 133.42(19)
Pt1 P2 C51 C56 12.5(2)
C45 P2 C51 C52 61.0(2)
C57 P2 C51 C52 -50.0(2)
Pt1 P2 C51 C52 -170.9(2)
C56 C51 C52 C53 -0.3(4)
P2 C51 C52 C53 -176.9(2)
C51 C52 C53 C54 -1.2(5)
C52 C53 C54 C55 1.9(5)
C53 C54 C55 C56 -1.0(4)
C52 C51 C56 C55 1.2(4)
P2 C51 C56 C55 177.82(19)
C54 C55 C56 C51 -0.5(4)
C51 P2 C57 N62 -178.73(17)
C45 P2 C57 N62 70.23(19)
Pt1 P2 C57 N62 -59.37(18)
C51 P2 C57 C58 0.8(3)
C45 P2 C57 C58 -110.3(2)
Pt1 P2 C57 C58 120.1(2)
N62 C57 C58 C59 -0.1(4)
P2 C57 C58 C59 -179.5(2)
C57 C58 C59 C60 0.2(5)
C58 C59 C60 C61 -0.7(5)
C59 C60 C61 N62 1.1(5)
C58 C57 N62 C61 0.5(4)
P2 C57 N62 C61 180.0(2)
C60 C61 N62 C57 -1.0(4)
O65 S63 C67 F68 -176.36(18)
O64 S63 C67 F68 -56.8(2)
O66 S63 C67 F68 62.7(2)
O65 S63 C67 F70 63.4(2)
O64 S63 C67 F70 -176.99(19)
O66 S63 C67 F70 -57.5(2)
O65 S63 C67 F69 -57.1(2)
O64 S63 C67 F69 62.5(2)
O66 S63 C67 F69 -178.07(19)
O74 S71 C75 F76 -59.6(3)
O73 S71 C75 F76 60.6(3)
O72 S71 C75 F76 -179.3(3)
O74 S71 C75 F78 -178.6(2)
O73 S71 C75 F78 -58.3(3)
O72 S71 C75 F78 61.8(3)
O74 S71 C75 F77 61.3(3)
O73 S71 C75 F77 -178.4(2)
O72 S71 C75 F77 -58.3(3)
